data_4347541
loop_
_publ_author_name
'Pal, Nabhendu'
'Majumdar, Amit'

_publ_section_title
;
 Controlling the Reactivity of Bifunctional Ligands: Carboxylate-Bridged
 Nonheme Diiron(II) Complexes Bearing Free Thiol Groups.
;
_journal_issue 6
_journal_name_full 'Inorganic chemistry'
_journal_page_first 3181
_journal_page_last 3191
_journal_paper_doi 10.1021/acs.inorgchem.6b00316
_journal_volume 55
_journal_year 2016
_chemical_formula_moiety 'C47 H56 Fe2 N10 O4, 2(B F4)'
_chemical_formula_sum 'C47 H56 B2 F8 Fe2 N10 O4'
_chemical_formula_weight 1110.33
_space_group_crystal_system monoclinic
_space_group_IT_number 14
_space_group_name_Hall '-P 2yn'
_space_group_name_H-M_alt 'P 1 21/n 1'
_atom_sites_solution_hydrogens geom
_audit_creation_date 2015-09-14
_audit_creation_method
;
Olex2 1.2
(compiled 2014.08.28 svn.r2986 for OlexSys, GUI svn.r4874)
;
_cell_angle_alpha 90
_cell_angle_beta 97.040(2)
_cell_angle_gamma 90
_cell_formula_units_Z 4
_cell_length_a 13.7884(10)
_cell_length_b 22.7777(17)
_cell_length_c 15.8097(12)
_cell_measurement_reflns_used 2123
_cell_measurement_temperature 150(2)
_cell_measurement_theta_max 18.61
_cell_measurement_theta_min 2.27
_cell_volume 4927.9(6)
_computing_cell_refinement 'SAINT v8.34A (Bruker, 2013)'
_computing_data_collection 'APEX2 v2014.7-1 (Bruker-Axs,2014)'
_computing_data_reduction 'SAINT v8.34A (Bruker, 2013)'
_computing_molecular_graphics 'Olex2 (Dolomanov et al., 2009)'
_computing_publication_material 'Olex2 (Dolomanov et al., 2009)'
_computing_structure_refinement 'SHELXL-97 (Sheldrick, 2008)'
_computing_structure_solution 'SHELXS-97 (Sheldrick, 2008)'
_diffrn_ambient_temperature 150(2)
_diffrn_measured_fraction_theta_full 0.999
_diffrn_measured_fraction_theta_max 0.992
_diffrn_measurement_device_type 'Bruker APEX-II CCD'
_diffrn_measurement_method 'phi and omega scan'
_diffrn_radiation_monochromator graphite
_diffrn_radiation_probe x-ray
_diffrn_radiation_type MoK\a
_diffrn_radiation_wavelength 0.71073
_diffrn_reflns_av_R_equivalents 0.1608
_diffrn_reflns_av_unetI/netI 0.1230
_diffrn_reflns_Laue_measured_fraction_full 0.999
_diffrn_reflns_Laue_measured_fraction_max 0.992
_diffrn_reflns_limit_h_max 16
_diffrn_reflns_limit_h_min -16
_diffrn_reflns_limit_k_max 26
_diffrn_reflns_limit_k_min -27
_diffrn_reflns_limit_l_max 19
_diffrn_reflns_limit_l_min -18
_diffrn_reflns_number 50198
_diffrn_reflns_point_group_measured_fraction_full 0.999
_diffrn_reflns_point_group_measured_fraction_max 0.992
_diffrn_reflns_theta_full 25.242
_diffrn_reflns_theta_max 25.788
_diffrn_reflns_theta_min 1.576
_diffrn_source_type 'fine-focus sealed tube'
_diffrn_standards_number 0
_exptl_absorpt_coefficient_mu 0.674
_exptl_absorpt_correction_T_max 0.7453
_exptl_absorpt_correction_T_min 0.6462
_exptl_absorpt_correction_type multi-scan
_exptl_absorpt_process_details
;
SADABS-2014/3 (Bruker,2014) was used for absorption correction.
wR2(int) was 0.1098 before and 0.0689 after correction.
The Ratio of minimum to maximum transmission is 0.8670.
The \l/2 correction factor is 0.00150.
;
_exptl_crystal_colour colorless
_exptl_crystal_density_diffrn 1.497
_exptl_crystal_density_method 'not measured'
_exptl_crystal_description block
_exptl_crystal_F_000 2296
_exptl_crystal_size_max 0.22
_exptl_crystal_size_mid 0.12
_exptl_crystal_size_min 0.08
_refine_diff_density_max 0.755
_refine_diff_density_min -0.700
_refine_diff_density_rms 0.098
_refine_ls_extinction_method none
_refine_ls_goodness_of_fit_ref 1.020
_refine_ls_hydrogen_treatment constr
_refine_ls_matrix_type full
_refine_ls_number_parameters 612
_refine_ls_number_reflns 9379
_refine_ls_number_restraints 77
_refine_ls_restrained_S_all 1.025
_refine_ls_R_factor_all 0.1704
_refine_ls_R_factor_gt 0.0832
_refine_ls_shift/su_max 0.000
_refine_ls_shift/su_mean 0.000
_refine_ls_structure_factor_coef Fsqd
_refine_ls_weighting_details 'w=1/[\s^2^(Fo^2^)+(0.0736P)^2^+17.1750P] where P=(Fo^2^+2Fc^2^)/3'
_refine_ls_weighting_scheme calc
_refine_ls_wR_factor_gt 0.1762
_refine_ls_wR_factor_ref 0.2172
_reflns_Friedel_coverage 0.000
_reflns_number_gt 4891
_reflns_number_total 9379
_reflns_threshold_expression 'I > 2\s(I)'
_cod_data_source_file ic6b00316_si_002.cif
_cod_data_source_block GHB
_cod_original_sg_symbol_H-M P21/n
_cod_database_code 4347541
_shelxl_version_number 2014-3
_shelx_space_group_comment
;
The symmetry employed for this shelxl refinement is uniquely defined
by the following loop, which should always be used as a source of
symmetry information in preference to the above space-group names.
They are only intended as comments.
;
_shelx_estimated_absorpt_t_max 0.948
_shelx_estimated_absorpt_t_min 0.866
_olex2_refinement_description
;
1. Fixed Uiso
 At 1.2 times of:
  All C(H) groups, All C(H,H) groups, All C(H,H,H,H) groups
 At 1.5 times of:
  All C(H,H,H) groups, All O(H) groups
2. Restrained distances
 N3B-C11B \\sim N3A-C11A
 with sigma of 0.02
 C12B-C11B \\sim C12A-C11A
 with sigma of 0.02
 N3B-C11B \\sim N3A-C11A
 with sigma of 0.02
 N1-C13B \\sim N1-C13A \\sim N1-C3B \\sim N1-C3A \\sim N1-C2B \\sim N1-C2A
 with sigma of 0.02
 N6-C23B \\sim N6-C23A \\sim N6-C34B \\sim N6-C34A \\sim N6-C24A \\sim N6-C24B
 with sigma of 0.02
 N10A-C35A \\sim N10B-C35B \\sim N9-C35A \\sim N9-C35B
 with sigma of 0.02
 N10B-C42B \\sim N10A-C43A
 with sigma of 0.02
 C43A-C42A \\sim C43B-C42B
 with sigma of 0.02
 C14-C13B \\sim C14-C13A
 with sigma of 0.02
 C4B-C3B \\sim C4A-C3A
 with sigma of 0.02
 C35B-C34B \\sim C35A-C34A
 with sigma of 0.02
 F4-B1 \\sim F3B-B1 \\sim F3A-B1 \\sim F1A-B1 \\sim F2A-B1 \\sim F2B-B1 \\sim
F1B-B1
 with sigma of 0.02
 F8-B2 \\sim F5B-B2 \\sim F5A-B2 \\sim F6-B2 \\sim F7-B2
 with sigma of 0.02
 O4A-C47 \\sim O4B-C47
 with sigma of 0.02
 C22A-C21 \\sim C22B-C21
 with sigma of 0.02
 C33A-C32 \\sim C33B-C32
 with sigma of 0.02
 C12A-C11A \\sim C12B-C11B
 with sigma of 0.02
 N3B-C11B \\sim N3A-C11A
 with sigma of 0.02
3. Uiso/Uaniso restraints and constraints
Uanis(C23B) = Uanis(C23A)
Uanis(C2B) = Uanis(C2A)
Uanis(C3B) = Uanis(C3A)
Uanis(N2) = Uanis(C4B) = Uanis(C4A) = Uanis(N3B) = Uanis(N3A)
Uanis(C14) = Uanis(C13B) = Uanis(C13A)
Uanis(C21) = Uanis(C22B) = Uanis(C22A)
Uanis(C32) = Uanis(C33A) = Uanis(C33B)
Uanis(C25) = Uanis(C24B) = Uanis(C24A)
Uanis(C34B) = Uanis(C34A)
Uanis(N9) = Uanis(N10B) = Uanis(N10A) = Uanis(C42B) = Uanis(C43A) = Uanis(C42A)
= Uanis(C43B) = Uanis(C35A) = Uanis(C35B)
Uanis(C41) = Uanis(C36) = Uanis(C37) = Uanis(C38) = Uanis(C39) = Uanis(C40)
Uanis(F4) = Uanis(F2A) = Uanis(F2B) = Uanis(F3A) = Uanis(F3B) = Uanis(F1A) =
Uanis(F1B)
Uanis(F5A) = Uanis(F5B)
Uanis(F8) = Uanis(F5A) = Uanis(F5B)
Uanis(O4A) = Uanis(O4B)
Uanis(C12B) = Uanis(C12A) = Uanis(C11B) = Uanis(C11A)
4. Others
 Sof(H1B)=Sof(C2B)=Sof(H2BA)=Sof(H2BB)=Sof(C3B)=Sof(H3BA)=Sof(H3BB)=Sof(C4B)=
 Sof(C11B)=Sof(H11C)=Sof(H11D)=Sof(C12B)=Sof(H12D)=Sof(H12E)=Sof(H12F)=
 Sof(C13B)=Sof(H13C)=Sof(H13D)=Sof(H21C)=Sof(H21D)=Sof(C22B)=Sof(H22D)=
 Sof(H22E)=Sof(H22F)=Sof(C23B)=Sof(H23C)=Sof(H23D)=Sof(C24B)=Sof(H24C)=
 Sof(H24D)=Sof(H32C)=Sof(H32D)=Sof(C33B)=Sof(H33D)=Sof(H33E)=Sof(H33F)=
 Sof(C34B)=Sof(H34C)=Sof(H34D)=Sof(C35B)=Sof(C42B)=Sof(H42D)=Sof(H42E)=
 Sof(C43B)=Sof(H43C)=Sof(H43D)=Sof(H43E)=Sof(N3B)=Sof(N10B)=1-FVAR(1)
 Sof(H1A)=Sof(C2A)=Sof(H2AA)=Sof(H2AB)=Sof(C3A)=Sof(H3AA)=Sof(H3AB)=Sof(C4A)=
 Sof(C11A)=Sof(H11A)=Sof(H11B)=Sof(C12A)=Sof(H12A)=Sof(H12B)=Sof(H12C)=
 Sof(C13A)=Sof(H13A)=Sof(H13B)=Sof(H21A)=Sof(H21B)=Sof(C22A)=Sof(H22A)=
 Sof(H22B)=Sof(H22C)=Sof(C23A)=Sof(H23A)=Sof(H23B)=Sof(C24A)=Sof(H24A)=
 Sof(H24B)=Sof(H32A)=Sof(H32B)=Sof(C33A)=Sof(H33A)=Sof(H33B)=Sof(H33C)=
 Sof(C34A)=Sof(H34A)=Sof(H34B)=Sof(C35A)=Sof(C42A)=Sof(H42A)=Sof(H42B)=
 Sof(H42C)=Sof(C43A)=Sof(H43A)=Sof(H43B)=Sof(N3A)=Sof(N10A)=FVAR(1)
 Sof(F1B)=Sof(F2B)=Sof(F3B)=Sof(F5B)=1-FVAR(2)
 Sof(F1A)=Sof(F2A)=Sof(F3A)=Sof(F5A)=FVAR(2)
 Sof(H47C)=Sof(H47D)=Sof(O4B)=Sof(H4B)=1-FVAR(3)
 Sof(H47A)=Sof(H47B)=Sof(O4A)=Sof(H4A)=FVAR(3)
5.a Ternary CH refined with riding coordinates:
 C1(H1A), C1(H1B)
5.b Secondary CH2 refined with riding coordinates:
 C2A(H2AA,H2AB), C2B(H2BA,H2BB), C3A(H3AA,H3AB), C3B(H3BA,H3BB), C11A(H11A,
 H11B), C11B(H11C,H11D), C13A(H13A,H13B), C13B(H13C,H13D), C21(H21A,H21B),
 C21(H21C,H21D), C23A(H23A,H23B), C23B(H23C,H23D), C24A(H24A,H24B), C24B(H24C,
 H24D), C32(H32A,H32B), C32(H32C,H32D), C34A(H34A,H34B), C34B(H34C,H34D),
 C42B(H42D,H42E), C43A(H43A,H43B), C45(H45A,H45B), C46(H46A,H46B), C47(H47A,
 H47B), C47(H47C,H47D)
5.c Aromatic/amide H refined with riding coordinates:
 C6(H6), C7(H7), C8(H8), C9(H9), C16(H16), C17(H17), C18(H18), C19(H19),
 C27(H27), C28(H28), C29(H29), C30(H30), C37(H37), C38(H38), C39(H39), C40(H40)
5.d Idealised Me refined with riding coordinates:
 C12A(H12A,H12B,H12C), C12B(H12D,H12E,H12F)
5.e Idealised Me refined as rotating group:
 C22A(H22A,H22B,H22C), C22B(H22D,H22E,H22F), C33A(H33A,H33B,H33C), C33B(H33D,
 H33E,H33F), C42A(H42A,H42B,H42C), C43B(H43C,H43D,H43E)
5.f Idealised tetrahedral OH refined as rotating group:
 O4A(H4A), O4B(H4B)
;
_olex2_submission_special_instructions 'No special instructions were received'

loop_
_space_group_symop_operation_xyz
'x, y, z'
'-x+1/2, y+1/2, -z+1/2'
'-x, -y, -z'
'x-1/2, -y-1/2, z-1/2'

loop_
_atom_site_label
_atom_site_type_symbol
_atom_site_fract_x
_atom_site_fract_y
_atom_site_fract_z
_atom_site_U_iso_or_equiv
_atom_site_adp_type
_atom_site_occupancy
_atom_site_site_symmetry_order
_atom_site_calc_flag
_atom_site_refinement_flags_posn
_atom_site_refinement_flags_occupancy
_atom_site_disorder_assembly
_atom_site_disorder_group
C1 C 0.5712(5) 0.1128(3) -0.0051(5) 0.0344(17) Uani 1 1 d . . . .
H1A H 0.5017 0.1084 -0.0311 0.041 Uiso 0.335(5) 1 calc R P A 1
H1B H 0.6375 0.0976 0.0172 0.041 Uiso 0.665(5) 1 calc R P A 2
C2A C 0.5661(15) 0.0860(8) 0.0712(12) 0.033(2) Uani 0.335(5) 1 d . P A 1
H2AA H 0.6331 0.0741 0.0947 0.040 Uiso 0.335(5) 1 calc R P A 1
H2AB H 0.5271 0.0497 0.0605 0.040 Uiso 0.335(5) 1 calc R P A 1
C2B C 0.5027(8) 0.0924(4) 0.0583(6) 0.033(2) Uani 0.665(5) 1 d . P A 2
H2BA H 0.4343 0.1004 0.0343 0.040 Uiso 0.665(5) 1 calc R P A 2
H2BB H 0.5098 0.0494 0.0666 0.040 Uiso 0.665(5) 1 calc R P A 2
C3A C 0.4157(9) 0.1118(8) 0.1220(14) 0.031(2) Uani 0.335(5) 1 d . P A 1
H3AA H 0.3941 0.0764 0.1509 0.037 Uiso 0.335(5) 1 calc R P A 1
H3AB H 0.3920 0.1101 0.0603 0.037 Uiso 0.335(5) 1 calc R P A 1
C3B C 0.4355(7) 0.1243(4) 0.1860(7) 0.031(2) Uani 0.665(5) 1 d . P A 2
H3BA H 0.4552 0.1315 0.2475 0.037 Uiso 0.665(5) 1 calc R P A 2
H3BB H 0.3972 0.0875 0.1792 0.037 Uiso 0.665(5) 1 calc R P A 2
C4A C 0.385(2) 0.1725(11) 0.1661(19) 0.0481(15) Uani 0.335(5) 1 d . P A 1
C4B C 0.3736(12) 0.1788(6) 0.1426(10) 0.0481(15) Uani 0.665(5) 1 d . P A 2
C5 C 0.3509(5) 0.2687(3) 0.1267(4) 0.0328(16) Uani 1 1 d . . . .
C6 C 0.3603(6) 0.3286(3) 0.1142(5) 0.0435(19) Uani 1 1 d . . . .
H6 H 0.4223 0.3466 0.1134 0.052 Uiso 1 1 calc R . . .
C7 C 0.2733(6) 0.3611(3) 0.1027(5) 0.0431(19) Uani 1 1 d . . . .
H7 H 0.2764 0.4025 0.0960 0.052 Uiso 1 1 calc R . . .
C8 C 0.1831(6) 0.3343(3) 0.1010(5) 0.045(2) Uani 1 1 d . . . .
H8 H 0.1256 0.3574 0.0893 0.054 Uiso 1 1 calc R . . .
C9 C 0.1744(6) 0.2753(4) 0.1158(6) 0.057(2) Uani 1 1 d . . . .
H9 H 0.1125 0.2569 0.1148 0.069 Uiso 1 1 calc R . . .
C10 C 0.2613(6) 0.2438(3) 0.1324(5) 0.048(2) Uani 1 1 d . . . .
C11A C 0.198(5) 0.146(3) 0.190(3) 0.081(4) Uani 0.335(5) 1 d . P A 1
H11A H 0.2159 0.1174 0.2364 0.097 Uiso 0.335(5) 1 calc R P A 1
H11B H 0.1393 0.1683 0.2016 0.097 Uiso 0.335(5) 1 calc R P A 1
C11B C 0.209(2) 0.1388(12) 0.1842(15) 0.081(4) Uani 0.665(5) 1 d . P A 2
H11C H 0.2465 0.1050 0.2109 0.097 Uiso 0.665(5) 1 calc R P A 2
H11D H 0.1713 0.1579 0.2257 0.097 Uiso 0.665(5) 1 calc R P A 2
C12A C 0.184(3) 0.118(3) 0.108(2) 0.081(4) Uani 0.335(5) 1 d . P A 1
H12A H 0.2455 0.1000 0.0969 0.121 Uiso 0.335(5) 1 calc R P A 1
H12B H 0.1643 0.1478 0.0644 0.121 Uiso 0.335(5) 1 calc R P A 1
H12C H 0.1332 0.0883 0.1076 0.121 Uiso 0.335(5) 1 calc R P A 1
C12B C 0.1510(13) 0.1237(11) 0.1067(12) 0.081(4) Uani 0.665(5) 1 d . P A 2
H12D H 0.1929 0.1084 0.0660 0.121 Uiso 0.665(5) 1 calc R P A 2
H12E H 0.1163 0.1586 0.0827 0.121 Uiso 0.665(5) 1 calc R P A 2
H12F H 0.1034 0.0936 0.1179 0.121 Uiso 0.665(5) 1 calc R P A 2
C13A C 0.5743(14) 0.1029(8) 0.2215(10) 0.0351(14) Uani 0.335(5) 1 d . P A 1
H13A H 0.6019 0.0630 0.2174 0.042 Uiso 0.335(5) 1 calc R P A 1
H13B H 0.5289 0.1025 0.2654 0.042 Uiso 0.335(5) 1 calc R P A 1
C13B C 0.6077(7) 0.0974(4) 0.1951(7) 0.0351(14) Uani 0.665(5) 1 d . P A 2
H13C H 0.6541 0.0784 0.1607 0.042 Uiso 0.665(5) 1 calc R P A 2
H13D H 0.5855 0.0678 0.2344 0.042 Uiso 0.665(5) 1 calc R P A 2
C14 C 0.6565(5) 0.1478(3) 0.2449(5) 0.0351(14) Uani 1 1 d . . . .
C15 C 0.7148(4) 0.2349(3) 0.2710(4) 0.0271(15) Uani 1 1 d . . . .
C16 C 0.7318(5) 0.2948(3) 0.2727(5) 0.0320(16) Uani 1 1 d . . . .
H16 H 0.7012 0.3199 0.2295 0.038 Uiso 1 1 calc R . . .
C17 C 0.7957(5) 0.3166(3) 0.3406(5) 0.0407(19) Uani 1 1 d . . . .
H17 H 0.8084 0.3575 0.3443 0.049 Uiso 1 1 calc R . . .
C18 C 0.8414(5) 0.2791(3) 0.4035(5) 0.0425(19) Uani 1 1 d . . . .
H18 H 0.8859 0.2953 0.4481 0.051 Uiso 1 1 calc R . . .
C19 C 0.8238(5) 0.2197(3) 0.4027(4) 0.0385(18) Uani 1 1 d . . . .
H19 H 0.8547 0.1944 0.4456 0.046 Uiso 1 1 calc R . . .
C20 C 0.7583(5) 0.1984(3) 0.3356(4) 0.0325(16) Uani 1 1 d . . . .
C21 C 0.7437(6) 0.0887(3) 0.3666(5) 0.0467(17) Uani 1 1 d . . . .
H21A H 0.6887 0.0610 0.3532 0.056 Uiso 0.335(5) 1 calc R P A 1
H21B H 0.7467 0.0986 0.4278 0.056 Uiso 0.335(5) 1 calc R P A 1
H21C H 0.6845 0.0642 0.3667 0.056 Uiso 0.665(5) 1 calc R P A 2
H21D H 0.7684 0.0987 0.4263 0.056 Uiso 0.665(5) 1 calc R P A 2
C22A C 0.8367(16) 0.0567(14) 0.3541(16) 0.0467(17) Uani 0.335(5) 1 d . P A 1
H22A H 0.8374 0.0483 0.2934 0.070 Uiso 0.335(5) 1 calc GR P A 1
H22B H 0.8400 0.0198 0.3861 0.070 Uiso 0.335(5) 1 calc GR P A 1
H22C H 0.8931 0.0813 0.3746 0.070 Uiso 0.335(5) 1 calc GR P A 1
C22B C 0.8220(9) 0.0549(7) 0.3255(7) 0.0467(17) Uani 0.665(5) 1 d . P A 2
H22D H 0.8791 0.0802 0.3229 0.070 Uiso 0.665(5) 1 calc GR P A 2
H22E H 0.7956 0.0430 0.2677 0.070 Uiso 0.665(5) 1 calc GR P A 2
H22F H 0.8414 0.0200 0.3596 0.070 Uiso 0.665(5) 1 calc GR P A 2
C23A C 0.6225(15) 0.0798(8) -0.0713(10) 0.030(2) Uani 0.335(5) 1 d . P A 1
H23A H 0.6926 0.0752 -0.0501 0.036 Uiso 0.335(5) 1 calc R P A 1
H23B H 0.5936 0.0401 -0.0802 0.036 Uiso 0.335(5) 1 calc R P A 1
C23B C 0.5480(7) 0.0873(4) -0.0888(6) 0.030(2) Uani 0.665(5) 1 d . P A 2
H23C H 0.4787 0.0955 -0.1098 0.036 Uiso 0.665(5) 1 calc R P A 2
H23D H 0.5562 0.0442 -0.0848 0.036 Uiso 0.665(5) 1 calc R P A 2
C24A C 0.5303(13) 0.1006(10) -0.2188(12) 0.0321(14) Uani 0.335(5) 1 d . P A 1
H24A H 0.4737 0.0851 -0.1930 0.039 Uiso 0.335(5) 1 calc R P A 1
H24B H 0.5495 0.0711 -0.2597 0.039 Uiso 0.335(5) 1 calc R P A 1
C24B C 0.5620(8) 0.1026(5) -0.2378(6) 0.0321(14) Uani 0.665(5) 1 d . P A 2
H24C H 0.5183 0.0681 -0.2386 0.039 Uiso 0.665(5) 1 calc R P A 2
H24D H 0.6103 0.0953 -0.2781 0.039 Uiso 0.665(5) 1 calc R P A 2
C25 C 0.5029(5) 0.1570(3) -0.2644(4) 0.0321(14) Uani 1 1 d . . . .
C26 C 0.4641(4) 0.2493(3) -0.2798(4) 0.0261(15) Uani 1 1 d . . . .
C27 C 0.4552(5) 0.3095(3) -0.2717(4) 0.0278(15) Uani 1 1 d . . . .
H27 H 0.4890 0.3301 -0.2248 0.033 Uiso 1 1 calc R . . .
C28 C 0.3953(5) 0.3383(3) -0.3343(5) 0.0344(17) Uani 1 1 d . . . .
H28 H 0.3885 0.3797 -0.3310 0.041 Uiso 1 1 calc R . . .
C29 C 0.3444(5) 0.3080(3) -0.4026(5) 0.0396(18) Uani 1 1 d . . . .
H29 H 0.3039 0.3296 -0.4446 0.048 Uiso 1 1 calc R . . .
C30 C 0.3509(5) 0.2478(3) -0.4113(5) 0.0343(17) Uani 1 1 d . . . .
H30 H 0.3151 0.2273 -0.4572 0.041 Uiso 1 1 calc R . . .
C31 C 0.4130(5) 0.2192(3) -0.3485(4) 0.0295(15) Uani 1 1 d . . . .
C32 C 0.4068(6) 0.1117(3) -0.3942(5) 0.0482(18) Uani 1 1 d . . . .
H32A H 0.4553 0.0796 -0.3850 0.058 Uiso 0.335(5) 1 calc R P A 1
H32B H 0.4052 0.1249 -0.4539 0.058 Uiso 0.335(5) 1 calc R P A 1
H32C H 0.4618 0.0845 -0.3991 0.058 Uiso 0.665(5) 1 calc R P A 2
H32D H 0.3831 0.1268 -0.4517 0.058 Uiso 0.665(5) 1 calc R P A 2
C33A C 0.3071(14) 0.0874(14) -0.3820(19) 0.0482(18) Uani 0.335(5) 1 d . P A 1
H33A H 0.3043 0.0798 -0.3213 0.072 Uiso 0.335(5) 1 calc GR P A 1
H33B H 0.2959 0.0507 -0.4141 0.072 Uiso 0.335(5) 1 calc GR P A 1
H33C H 0.2565 0.1159 -0.4028 0.072 Uiso 0.335(5) 1 calc GR P A 1
C33B C 0.3243(8) 0.0791(7) -0.3577(9) 0.0482(18) Uani 0.665(5) 1 d . P A 2
H33D H 0.2732 0.1071 -0.3470 0.072 Uiso 0.665(5) 1 calc GR P A 2
H33E H 0.3501 0.0600 -0.3041 0.072 Uiso 0.665(5) 1 calc GR P A 2
H33F H 0.2967 0.0494 -0.3985 0.072 Uiso 0.665(5) 1 calc GR P A 2
C34A C 0.7058(12) 0.0986(10) -0.1884(15) 0.035(3) Uani 0.335(5) 1 d . P A 1
H34A H 0.7004 0.1098 -0.2493 0.042 Uiso 0.335(5) 1 calc R P A 1
H34B H 0.7227 0.0564 -0.1829 0.042 Uiso 0.335(5) 1 calc R P A 1
C34B C 0.7106(7) 0.0848(4) -0.1366(8) 0.035(3) Uani 0.665(5) 1 d . P A 2
H34C H 0.7182 0.0530 -0.1780 0.042 Uiso 0.665(5) 1 calc R P A 2
H34D H 0.7237 0.0689 -0.0781 0.042 Uiso 0.665(5) 1 calc R P A 2
C35A C 0.7848(17) 0.1378(7) -0.133(3) 0.0566(14) Uani 0.335(5) 1 d . P A 1
C35B C 0.7807(10) 0.1386(5) -0.1499(13) 0.0566(14) Uani 0.665(5) 1 d . P A 2
C36 C 0.8445(6) 0.2256(4) -0.1293(5) 0.0525(9) Uani 1 1 d . . . .
C37 C 0.8621(6) 0.2848(4) -0.1189(5) 0.0525(9) Uani 1 1 d . . . .
H37 H 0.8099 0.3123 -0.1209 0.063 Uiso 1 1 calc R . . .
C38 C 0.9593(5) 0.3031(4) -0.1051(5) 0.0525(9) Uani 1 1 d . . . .
H38 H 0.9740 0.3437 -0.0987 0.063 Uiso 1 1 calc R . . .
C39 C 1.0345(6) 0.2628(4) -0.1007(5) 0.0525(9) Uani 1 1 d . . . .
H39 H 1.0998 0.2762 -0.0875 0.063 Uiso 1 1 calc R . . .
C40 C 1.0185(6) 0.2045(4) -0.1144(5) 0.0525(9) Uani 1 1 d . . . .
H40 H 1.0709 0.1775 -0.1144 0.063 Uiso 1 1 calc R . . .
C41 C 0.9220(6) 0.1866(4) -0.1284(5) 0.0525(9) Uani 1 1 d . . . .
C42A C 0.9563(17) 0.0440(12) -0.1894(15) 0.0566(14) Uani 0.335(5) 1 d . P A 1
H42A H 0.8995 0.0463 -0.2331 0.085 Uiso 0.335(5) 1 calc GR P A 1
H42B H 0.9729 0.0027 -0.1777 0.085 Uiso 0.335(5) 1 calc GR P A 1
H42C H 1.0120 0.0639 -0.2098 0.085 Uiso 0.335(5) 1 calc GR P A 1
C42B C 0.9308(10) 0.0752(6) -0.1562(9) 0.0566(14) Uani 0.665(5) 1 d . P A 2
H42D H 0.8901 0.0482 -0.1948 0.068 Uiso 0.665(5) 1 calc R P A 2
H42E H 0.9923 0.0826 -0.1810 0.068 Uiso 0.665(5) 1 calc R P A 2
C43A C 0.934(2) 0.0717(12) -0.1129(17) 0.0566(14) Uani 0.335(5) 1 d . P A 1
H43A H 0.9957 0.0767 -0.0749 0.068 Uiso 0.335(5) 1 calc R P A 1
H43B H 0.8929 0.0440 -0.0842 0.068 Uiso 0.335(5) 1 calc R P A 1
C43B C 0.9528(9) 0.0484(6) -0.0747(8) 0.0566(14) Uani 0.665(5) 1 d . P A 2
H43C H 0.9889 0.0118 -0.0805 0.085 Uiso 0.665(5) 1 calc GR P A 2
H43D H 0.8919 0.0397 -0.0511 0.085 Uiso 0.665(5) 1 calc GR P A 2
H43E H 0.9927 0.0751 -0.0364 0.085 Uiso 0.665(5) 1 calc GR P A 2
C44 C 0.5934(5) 0.3215(3) -0.0120(5) 0.0321(16) Uani 1 1 d . . . .
C45 C 0.5826(6) 0.3884(3) -0.0176(5) 0.0400(18) Uani 1 1 d . . . .
H45A H 0.5130 0.3984 -0.0157 0.048 Uiso 1 1 calc R . . .
H45B H 0.6204 0.4058 0.0336 0.048 Uiso 1 1 calc R . . .
C46 C 0.6146(6) 0.4162(3) -0.0936(5) 0.050(2) Uani 1 1 d . . . .
H46A H 0.5728 0.4017 -0.1447 0.060 Uiso 1 1 calc R . . .
H46B H 0.6825 0.4037 -0.0984 0.060 Uiso 1 1 calc R . . .
C47 C 0.6107(7) 0.4829(3) -0.0930(6) 0.062(3) Uani 1 1 d . . . .
H47A H 0.6271 0.4985 -0.1480 0.074 Uiso 0.774(9) 1 calc R P B 1
H47B H 0.5441 0.4963 -0.0852 0.074 Uiso 0.774(9) 1 calc R P B 1
H47C H 0.5433 0.4960 -0.0877 0.074 Uiso 0.226(9) 1 calc R P B 2
H47D H 0.6542 0.4981 -0.0434 0.074 Uiso 0.226(9) 1 calc R P B 2
N1 N 0.5229(4) 0.1211(2) 0.1388(3) 0.0294(13) Uani 1 1 d . . . .
N2 N 0.4231(4) 0.2255(3) 0.1366(4) 0.0481(15) Uani 1 1 d . . . .
N3A N 0.2872(17) 0.1885(12) 0.1752(15) 0.0481(15) Uani 0.335(5) 1 d . P A 1
N3B N 0.2768(8) 0.1842(6) 0.1395(7) 0.0481(15) Uani 0.665(5) 1 d . P A 2
N4 N 0.6501(4) 0.2020(2) 0.2147(4) 0.0307(13) Uani 1 1 d . . . .
N5 N 0.7195(4) 0.1429(2) 0.3176(4) 0.0343(14) Uani 1 1 d . . . .
N6 N 0.6124(4) 0.1114(2) -0.1519(3) 0.0317(13) Uani 1 1 d . . . .
N7 N 0.5204(4) 0.2084(2) -0.2278(3) 0.0268(12) Uani 1 1 d . . . .
N8 N 0.4398(4) 0.1605(2) -0.3379(4) 0.0323(14) Uani 1 1 d . . . .
N9 N 0.7563(5) 0.1945(3) -0.1386(5) 0.0566(14) Uani 1 1 d . . . .
N10A N 0.8827(17) 0.1295(12) -0.1187(16) 0.0566(14) Uani 0.335(5) 1 d . P A 1
N10B N 0.8777(9) 0.1318(6) -0.1498(7) 0.0566(14) Uani 0.665(5) 1 d . P A 2
O1 O 0.5796(3) 0.17430(17) -0.0067(3) 0.0285(10) Uani 1 1 d . . . .
O2 O 0.5842(3) 0.29822(19) 0.0587(3) 0.0365(12) Uani 1 1 d . . . .
O3 O 0.6086(3) 0.29494(19) -0.0788(3) 0.0370(12) Uani 1 1 d . . . .
O4A O 0.6792(8) 0.5038(4) -0.0250(5) 0.080(3) Uani 0.774(9) 1 d . P B 1
H4A H 0.7322 0.5118 -0.0436 0.121 Uiso 0.774(9) 1 calc GR P B 1
O4B O 0.641(3) 0.5063(12) -0.1713(15) 0.080(3) Uani 0.226(9) 1 d . P B 2
H4B H 0.6637 0.4790 -0.1989 0.121 Uiso 0.226(9) 1 calc GR P B 2
Fe1 Fe 0.56226(7) 0.21582(4) 0.10204(6) 0.0276(3) Uani 1 1 d . . . .
Fe2 Fe 0.61375(7) 0.20917(4) -0.11481(6) 0.0278(3) Uani 1 1 d . . . .
B1 B 0.2498(6) 0.0225(4) -0.0883(6) 0.056(3) Uani 1 1 d . . . .
F1A F 0.1703(7) 0.0599(4) -0.1143(9) 0.0721(10) Uani 0.568(13) 1 d . P C 1
F1B F 0.1884(10) 0.0708(5) -0.0899(12) 0.0721(10) Uani 0.432(13) 1 d . P C 2
F2A F 0.3060(8) 0.0332(5) -0.0107(7) 0.0721(10) Uani 0.568(13) 1 d . P C 1
F2B F 0.2771(10) 0.0198(6) 0.0020(8) 0.0721(10) Uani 0.432(13) 1 d . P C 2
F3A F 0.3334(7) 0.0336(4) -0.1262(9) 0.0721(10) Uani 0.568(13) 1 d . P C 1
F3B F 0.3011(11) 0.0240(6) -0.1610(10) 0.0721(10) Uani 0.432(13) 1 d . P C 2
F4 F 0.2109(3) -0.0328(2) -0.0965(4) 0.0721(10) Uani 1 1 d . . . .
B2 B 0.3880(6) 0.0235(3) 0.3595(6) 0.051(3) Uani 1 1 d . . . .
F5A F 0.378(2) -0.0305(5) 0.3969(10) 0.0869(16) Uani 0.568(13) 1 d . P C 1
F5B F 0.373(3) -0.0216(7) 0.4119(13) 0.0869(16) Uani 0.432(13) 1 d . P C 2
F6 F 0.3587(5) 0.0712(3) 0.4005(4) 0.110(2) Uani 1 1 d . . . .
F7 F 0.4848(4) 0.0285(3) 0.3489(5) 0.101(2) Uani 1 1 d . . . .
F8 F 0.3335(5) 0.0212(2) 0.2827(4) 0.0869(16) Uani 1 1 d . . . .

loop_
_atom_site_aniso_label
_atom_site_aniso_U_11
_atom_site_aniso_U_22
_atom_site_aniso_U_33
_atom_site_aniso_U_23
_atom_site_aniso_U_13
_atom_site_aniso_U_12
C1 0.032(4) 0.025(4) 0.048(5) -0.001(3) 0.012(3) -0.004(3)
C2A 0.032(6) 0.028(5) 0.036(6) 0.001(4) -0.012(5) -0.013(5)
C2B 0.032(6) 0.028(5) 0.036(6) 0.001(4) -0.012(5) -0.013(5)
C3A 0.028(5) 0.035(5) 0.029(6) 0.003(5) 0.004(5) 0.001(4)
C3B 0.028(5) 0.035(5) 0.029(6) 0.003(5) 0.004(5) 0.001(4)
C4A 0.028(2) 0.048(3) 0.070(4) 0.025(3) 0.010(3) 0.0042(19)
C4B 0.028(2) 0.048(3) 0.070(4) 0.025(3) 0.010(3) 0.0042(19)
C5 0.030(4) 0.042(4) 0.026(4) 0.005(3) 0.003(3) 0.006(3)
C6 0.046(5) 0.040(4) 0.045(5) -0.006(4) 0.012(4) 0.007(4)
C7 0.049(5) 0.039(4) 0.042(5) -0.008(4) 0.011(4) 0.011(4)
C8 0.041(5) 0.047(5) 0.047(5) -0.006(4) 0.012(4) 0.013(4)
C9 0.045(5) 0.058(6) 0.073(7) 0.004(5) 0.026(5) 0.005(4)
C10 0.038(5) 0.044(5) 0.064(6) 0.011(4) 0.015(4) 0.007(4)
C11A 0.071(9) 0.089(7) 0.083(6) -0.016(5) 0.009(5) 0.042(8)
C11B 0.071(9) 0.089(7) 0.083(6) -0.016(5) 0.009(5) 0.042(8)
C12A 0.071(9) 0.089(7) 0.083(6) -0.016(5) 0.009(5) 0.042(8)
C12B 0.071(9) 0.089(7) 0.083(6) -0.016(5) 0.009(5) 0.042(8)
C13A 0.046(4) 0.027(3) 0.032(4) 0.000(3) 0.002(3) 0.003(3)
C13B 0.046(4) 0.027(3) 0.032(4) 0.000(3) 0.002(3) 0.003(3)
C14 0.046(4) 0.027(3) 0.032(4) 0.000(3) 0.002(3) 0.003(3)
C15 0.021(3) 0.031(4) 0.030(4) -0.003(3) 0.007(3) -0.002(3)
C16 0.025(3) 0.033(4) 0.038(4) 0.000(3) 0.005(3) -0.002(3)
C17 0.033(4) 0.037(4) 0.055(5) -0.007(4) 0.015(4) -0.003(3)
C18 0.035(4) 0.047(5) 0.045(5) -0.011(4) 0.003(4) -0.011(4)
C19 0.039(4) 0.055(5) 0.020(4) 0.006(4) -0.002(3) -0.001(4)
C20 0.037(4) 0.034(4) 0.028(4) -0.001(3) 0.011(3) -0.006(3)
C21 0.055(4) 0.044(4) 0.036(4) 0.015(3) -0.013(3) 0.002(3)
C22A 0.055(4) 0.044(4) 0.036(4) 0.015(3) -0.013(3) 0.002(3)
C22B 0.055(4) 0.044(4) 0.036(4) 0.015(3) -0.013(3) 0.002(3)
C23A 0.028(5) 0.025(5) 0.035(6) -0.006(4) -0.008(5) -0.001(4)
C23B 0.028(5) 0.025(5) 0.035(6) -0.006(4) -0.008(5) -0.001(4)
C24A 0.035(3) 0.034(3) 0.027(3) -0.002(3) 0.005(3) -0.001(3)
C24B 0.035(3) 0.034(3) 0.027(3) -0.002(3) 0.005(3) -0.001(3)
C25 0.035(3) 0.034(3) 0.027(3) -0.002(3) 0.005(3) -0.001(3)
C26 0.022(3) 0.029(4) 0.028(4) -0.002(3) 0.006(3) 0.000(3)
C27 0.026(3) 0.032(4) 0.026(4) 0.003(3) 0.003(3) 0.000(3)
C28 0.036(4) 0.031(4) 0.036(5) 0.010(3) 0.004(3) 0.000(3)
C29 0.040(4) 0.045(4) 0.034(5) 0.006(4) 0.005(4) 0.007(4)
C30 0.033(4) 0.041(4) 0.028(4) 0.003(3) 0.001(3) -0.002(3)
C31 0.025(3) 0.033(4) 0.031(4) 0.000(3) 0.006(3) -0.006(3)
C32 0.045(4) 0.049(4) 0.047(5) -0.015(3) -0.012(3) -0.001(3)
C33A 0.045(4) 0.049(4) 0.047(5) -0.015(3) -0.012(3) -0.001(3)
C33B 0.045(4) 0.049(4) 0.047(5) -0.015(3) -0.012(3) -0.001(3)
C34A 0.038(5) 0.028(6) 0.040(8) 0.001(5) 0.006(6) 0.002(4)
C34B 0.038(5) 0.028(6) 0.040(8) 0.001(5) 0.006(6) 0.002(4)
C35A 0.036(2) 0.066(3) 0.067(4) -0.026(3) 0.001(2) 0.0090(19)
C35B 0.036(2) 0.066(3) 0.067(4) -0.026(3) 0.001(2) 0.0090(19)
C36 0.0380(17) 0.079(3) 0.043(2) -0.001(2) 0.0143(16) -0.0116(17)
C37 0.0380(17) 0.079(3) 0.043(2) -0.001(2) 0.0143(16) -0.0116(17)
C38 0.0380(17) 0.079(3) 0.043(2) -0.001(2) 0.0143(16) -0.0116(17)
C39 0.0380(17) 0.079(3) 0.043(2) -0.001(2) 0.0143(16) -0.0116(17)
C40 0.0380(17) 0.079(3) 0.043(2) -0.001(2) 0.0143(16) -0.0116(17)
C41 0.0380(17) 0.079(3) 0.043(2) -0.001(2) 0.0143(16) -0.0116(17)
C42A 0.036(2) 0.066(3) 0.067(4) -0.026(3) 0.001(2) 0.0090(19)
C42B 0.036(2) 0.066(3) 0.067(4) -0.026(3) 0.001(2) 0.0090(19)
C43A 0.036(2) 0.066(3) 0.067(4) -0.026(3) 0.001(2) 0.0090(19)
C43B 0.036(2) 0.066(3) 0.067(4) -0.026(3) 0.001(2) 0.0090(19)
C44 0.029(4) 0.028(4) 0.038(5) 0.002(4) -0.001(3) -0.001(3)
C45 0.051(5) 0.029(4) 0.041(5) 0.002(3) 0.008(4) 0.000(3)
C46 0.071(6) 0.029(4) 0.046(5) 0.001(4) -0.004(4) -0.012(4)
C47 0.091(7) 0.041(5) 0.051(6) 0.010(4) 0.004(5) -0.020(5)
N1 0.027(3) 0.028(3) 0.034(4) 0.003(3) 0.004(3) -0.001(2)
N2 0.028(2) 0.048(3) 0.070(4) 0.025(3) 0.010(3) 0.0042(19)
N3A 0.028(2) 0.048(3) 0.070(4) 0.025(3) 0.010(3) 0.0042(19)
N3B 0.028(2) 0.048(3) 0.070(4) 0.025(3) 0.010(3) 0.0042(19)
N4 0.031(3) 0.028(3) 0.033(3) 0.000(3) 0.009(3) 0.001(2)
N5 0.045(4) 0.031(3) 0.026(3) 0.002(3) -0.004(3) 0.000(3)
N6 0.034(3) 0.028(3) 0.031(4) -0.001(3) 0.000(3) 0.004(2)
N7 0.031(3) 0.023(3) 0.026(3) -0.001(2) 0.003(2) 0.002(2)
N8 0.034(3) 0.035(3) 0.027(3) -0.003(3) -0.003(3) -0.001(3)
N9 0.036(2) 0.066(3) 0.067(4) -0.026(3) 0.001(2) 0.0090(19)
N10A 0.036(2) 0.066(3) 0.067(4) -0.026(3) 0.001(2) 0.0090(19)
N10B 0.036(2) 0.066(3) 0.067(4) -0.026(3) 0.001(2) 0.0090(19)
O1 0.031(2) 0.022(2) 0.031(3) 0.000(2) -0.001(2) -0.0065(19)
O2 0.049(3) 0.026(3) 0.035(3) 0.002(2) 0.007(2) 0.002(2)
O3 0.047(3) 0.030(3) 0.033(3) -0.003(2) 0.004(2) 0.000(2)
O4A 0.123(8) 0.059(5) 0.060(6) -0.003(4) 0.014(5) -0.032(5)
O4B 0.123(8) 0.059(5) 0.060(6) -0.003(4) 0.014(5) -0.032(5)
Fe1 0.0270(5) 0.0259(5) 0.0297(6) 0.0032(4) 0.0025(4) -0.0005(4)
Fe2 0.0302(5) 0.0251(5) 0.0272(6) -0.0011(4) 0.0006(4) 0.0001(4)
B1 0.045(6) 0.050(6) 0.076(8) -0.003(6) 0.015(6) 0.008(5)
F1A 0.045(2) 0.049(2) 0.121(3) -0.0176(19) 0.0070(19) -0.0156(15)
F1B 0.045(2) 0.049(2) 0.121(3) -0.0176(19) 0.0070(19) -0.0156(15)
F2A 0.045(2) 0.049(2) 0.121(3) -0.0176(19) 0.0070(19) -0.0156(15)
F2B 0.045(2) 0.049(2) 0.121(3) -0.0176(19) 0.0070(19) -0.0156(15)
F3A 0.045(2) 0.049(2) 0.121(3) -0.0176(19) 0.0070(19) -0.0156(15)
F3B 0.045(2) 0.049(2) 0.121(3) -0.0176(19) 0.0070(19) -0.0156(15)
F4 0.045(2) 0.049(2) 0.121(3) -0.0176(19) 0.0070(19) -0.0156(15)
B2 0.065(7) 0.031(5) 0.058(7) -0.004(5) 0.008(6) -0.002(5)
F5A 0.123(4) 0.062(3) 0.074(4) 0.007(3) 0.004(3) -0.002(3)
F5B 0.123(4) 0.062(3) 0.074(4) 0.007(3) 0.004(3) -0.002(3)
F6 0.095(5) 0.099(5) 0.131(6) -0.076(4) -0.008(4) 0.029(4)
F7 0.080(4) 0.079(4) 0.152(6) 0.027(4) 0.053(4) 0.008(3)
F8 0.123(4) 0.062(3) 0.074(4) 0.007(3) 0.004(3) -0.002(3)

loop_
_atom_type_symbol
_atom_type_description
_atom_type_scat_dispersion_real
_atom_type_scat_dispersion_imag
_atom_type_scat_source
C C 0.0033 0.0016 'International Tables Vol C Tables 4.2.6.8 and 6.1.1.4'
H H 0.0000 0.0000 'International Tables Vol C Tables 4.2.6.8 and 6.1.1.4'
N N 0.0061 0.0033 'International Tables Vol C Tables 4.2.6.8 and 6.1.1.4'
O O 0.0106 0.0060 'International Tables Vol C Tables 4.2.6.8 and 6.1.1.4'
B B 0.0013 0.0007 'International Tables Vol C Tables 4.2.6.8 and 6.1.1.4'
F F 0.0171 0.0103 'International Tables Vol C Tables 4.2.6.8 and 6.1.1.4'
Fe Fe 0.3463 0.8444 'International Tables Vol C Tables 4.2.6.8 and 6.1.1.4'

loop_
_geom_angle_atom_site_label_1
_geom_angle_atom_site_label_2
_geom_angle_atom_site_label_3
_geom_angle
C2A C1 H1A 99.7
C2A C1 C23A 117.7(10)
C2A C1 O1 118.4(9)
C2B C1 H1B 106.0
C23A C1 H1A 99.7
C23B C1 H1B 106.0
C23B C1 C2B 113.1(6)
O1 C1 H1A 99.7
O1 C1 H1B 106.0
O1 C1 C2B 111.9(6)
O1 C1 C23A 115.5(8)
O1 C1 C23B 113.1(7)
C1 C2A H2AA 108.0
C1 C2A H2AB 108.0
C1 C2A N1 117.1(14)
H2AA C2A H2AB 107.3
N1 C2A H2AA 108.0
N1 C2A H2AB 108.0
C1 C2B H2BA 109.2
C1 C2B H2BB 109.2
H2BA C2B H2BB 107.9
N1 C2B C1 112.1(7)
N1 C2B H2BA 109.2
N1 C2B H2BB 109.2
H3AA C3A H3AB 110.0
C4A C3A H3AA 112.5
C4A C3A H3AB 112.5
N1 C3A H3AA 112.5
N1 C3A H3AB 112.5
N1 C3A C4A 96.3(15)
H3BA C3B H3BB 109.0
C4B C3B H3BA 111.0
C4B C3B H3BB 111.0
N1 C3B H3BA 111.0
N1 C3B H3BB 111.0
N1 C3B C4B 104.0(8)
N2 C4A C3A 117(2)
N3A C4A C3A 124(2)
N3A C4A N2 102.4(16)
N2 C4B C3B 114.4(11)
N2 C4B N3B 117.5(10)
N3B C4B C3B 124.2(12)
C6 C5 N2 129.2(7)
C10 C5 C6 121.2(7)
C10 C5 N2 109.6(6)
C5 C6 H6 121.8
C5 C6 C7 116.4(7)
C7 C6 H6 121.8
C6 C7 H7 119.3
C8 C7 C6 121.4(7)
C8 C7 H7 119.3
C7 C8 H8 119.1
C9 C8 C7 121.8(7)
C9 C8 H8 119.1
C8 C9 H9 121.8
C8 C9 C10 116.4(8)
C10 C9 H9 121.8
C5 C10 C9 122.3(7)
C5 C10 N3A 102.6(11)
C5 C10 N3B 106.4(8)
C9 C10 N3A 133.7(12)
N3B C10 C9 130.1(9)
H11A C11A H11B 109.7
C12A C11A H11A 112.0
C12A C11A H11B 112.0
C12A C11A N3A 99(3)
N3A C11A H11A 112.0
N3A C11A H11B 112.0
H11C C11B H11D 110.3
C12B C11B H11C 112.9
C12B C11B H11D 112.9
C12B C11B N3B 94(2)
N3B C11B H11C 112.9
N3B C11B H11D 112.9
C11A C12A H12A 109.5
C11A C12A H12B 109.5
C11A C12A H12C 109.5
H12A C12A H12B 109.5
H12A C12A H12C 109.5
H12B C12A H12C 109.5
C11B C12B H12D 109.5
C11B C12B H12E 109.5
C11B C12B H12F 109.5
H12D C12B H12E 109.5
H12D C12B H12F 109.5
H12E C12B H12F 109.5
H13A C13A H13B 108.6
C14 C13A H13A 110.4
C14 C13A H13B 110.4
N1 C13A H13A 110.4
N1 C13A H13B 110.4
N1 C13A C14 106.7(10)
H13C C13B H13D 108.5
C14 C13B H13C 110.1
C14 C13B H13D 110.1
N1 C13B H13C 110.1
N1 C13B H13D 110.1
N1 C13B C14 107.8(7)
N4 C14 C13A 121.3(8)
N4 C14 C13B 121.2(7)
N4 C14 N5 113.0(6)
N5 C14 C13A 121.7(8)
N5 C14 C13B 125.4(6)
C16 C15 C20 121.2(6)
C16 C15 N4 129.3(6)
C20 C15 N4 109.3(6)
C15 C16 H16 121.5
C15 C16 C17 117.1(7)
C17 C16 H16 121.5
C16 C17 H17 119.4
C16 C17 C18 121.2(7)
C18 C17 H17 119.4
C17 C18 H18 119.0
C19 C18 C17 121.9(7)
C19 C18 H18 119.0
C18 C19 H19 121.7
C18 C19 C20 116.6(7)
C20 C19 H19 121.7
C19 C20 C15 122.0(6)
N5 C20 C15 105.8(6)
N5 C20 C19 132.2(7)
H21A C21 H21B 107.1
H21C C21 H21D 108.3
C22A C21 H21A 107.7
C22A C21 H21B 107.7
C22B C21 H21C 109.9
C22B C21 H21D 109.9
N5 C21 H21A 107.7
N5 C21 H21B 107.7
N5 C21 H21C 109.9
N5 C21 H21D 109.9
N5 C21 C22A 118.5(14)
N5 C21 C22B 108.9(8)
C21 C22A H22A 109.5
C21 C22A H22B 109.5
C21 C22A H22C 109.5
H22A C22A H22B 109.5
H22A C22A H22C 109.5
H22B C22A H22C 109.5
C21 C22B H22D 109.5
C21 C22B H22E 109.5
C21 C22B H22F 109.5
H22D C22B H22E 109.5
H22D C22B H22F 109.5
H22E C22B H22F 109.5
C1 C23A H23A 109.5
C1 C23A H23B 109.5
H23A C23A H23B 108.1
N6 C23A C1 110.7(12)
N6 C23A H23A 109.5
N6 C23A H23B 109.5
C1 C23B H23C 109.2
C1 C23B H23D 109.2
C1 C23B N6 112.1(7)
H23C C23B H23D 107.9
N6 C23B H23C 109.2
N6 C23B H23D 109.2
H24A C24A H24B 108.3
C25 C24A H24A 109.8
C25 C24A H24B 109.8
N6 C24A H24A 109.8
N6 C24A H24B 109.8
N6 C24A C25 109.2(14)
H24C C24B H24D 108.3
C25 C24B H24C 109.9
C25 C24B H24D 109.9
N6 C24B H24C 109.9
N6 C24B H24D 109.9
N6 C24B C25 108.9(7)
N7 C25 C24A 122.0(9)
N7 C25 C24B 122.9(7)
N7 C25 N8 112.7(6)
N8 C25 C24A 123.8(8)
N8 C25 C24B 123.3(6)
C27 C26 C31 121.0(6)
C27 C26 N7 130.5(6)
C31 C26 N7 108.6(5)
C26 C27 H27 121.4
C28 C27 C26 117.3(6)
C28 C27 H27 121.4
C27 C28 H28 119.3
C27 C28 C29 121.5(6)
C29 C28 H28 119.3
C28 C29 H29 118.9
C30 C29 C28 122.3(7)
C30 C29 H29 118.9
C29 C30 H30 122.1
C29 C30 C31 115.9(7)
C31 C30 H30 122.1
C30 C31 C26 122.1(6)
C30 C31 N8 131.9(6)
N8 C31 C26 106.0(6)
H32A C32 H32B 107.5
H32C C32 H32D 108.3
C33A C32 H32A 108.5
C33A C32 H32B 108.5
C33B C32 H32C 109.8
C33B C32 H32D 109.8
N8 C32 H32A 108.5
N8 C32 H32B 108.5
N8 C32 H32C 109.8
N8 C32 H32D 109.8
N8 C32 C33A 114.9(14)
N8 C32 C33B 109.3(8)
C32 C33A H33A 109.5
C32 C33A H33B 109.5
C32 C33A H33C 109.5
H33A C33A H33B 109.5
H33A C33A H33C 109.5
H33B C33A H33C 109.5
C32 C33B H33D 109.5
C32 C33B H33E 109.5
C32 C33B H33F 109.5
H33D C33B H33E 109.5
H33D C33B H33F 109.5
H33E C33B H33F 109.5
H34A C34A H34B 109.0
C35A C34A H34A 111.0
C35A C34A H34B 111.0
N6 C34A H34A 111.0
N6 C34A H34B 111.0
N6 C34A C35A 103.9(17)
H34C C34B H34D 109.1
C35B C34B H34C 111.2
C35B C34B H34D 111.2
N6 C34B H34C 111.2
N6 C34B H34D 111.2
N6 C34B C35B 102.8(8)
N9 C35A C34A 109.0(16)
N9 C35A N10A 114.9(18)
N10A C35A C34A 128(2)
N9 C35B C34B 123.4(12)
N9 C35B N10B 112.1(11)
N10B C35B C34B 122.0(10)
C37 C36 C41 120.1(8)
C37 C36 N9 130.2(8)
C41 C36 N9 109.6(8)
C36 C37 H37 121.2
C36 C37 C38 117.5(8)
C38 C37 H37 121.2
C37 C38 H38 119.6
C39 C38 C37 120.7(9)
C39 C38 H38 119.6
C38 C39 H39 118.8
C40 C39 C38 122.4(8)
C40 C39 H39 118.8
C39 C40 H40 121.7
C39 C40 C41 116.7(8)
C41 C40 H40 121.7
C36 C41 N10A 106.4(11)
C36 C41 N10B 104.6(8)
C40 C41 C36 122.4(9)
C40 C41 N10A 128.6(12)
C40 C41 N10B 132.8(9)
H42A C42A H42B 109.5
H42A C42A H42C 109.5
H42B C42A H42C 109.5
C43A C42A H42A 109.5
C43A C42A H42B 109.5
C43A C42A H42C 109.5
H42D C42B H42E 108.0
C43B C42B H42D 109.4
C43B C42B H42E 109.4
C43B C42B N10B 111.1(12)
N10B C42B H42D 109.4
N10B C42B H42E 109.4
C42A C43A H43A 107.5
C42A C43A H43B 107.5
C42A C43A N10A 119(3)
H43A C43A H43B 107.0
N10A C43A H43A 107.5
N10A C43A H43B 107.5
C42B C43B H43C 109.5
C42B C43B H43D 109.5
C42B C43B H43E 109.5
H43C C43B H43D 109.5
H43C C43B H43E 109.5
H43D C43B H43E 109.5
O2 C44 C45 116.7(6)
O3 C44 C45 117.1(6)
O3 C44 O2 126.1(6)
C44 C45 H45A 108.3
C44 C45 H45B 108.3
H45A C45 H45B 107.4
C46 C45 C44 115.9(6)
C46 C45 H45A 108.3
C46 C45 H45B 108.3
C45 C46 H46A 108.7
C45 C46 H46B 108.7
C45 C46 C47 114.2(7)
H46A C46 H46B 107.6
C47 C46 H46A 108.7
C47 C46 H46B 108.7
C46 C47 H47A 110.0
C46 C47 H47B 110.0
C46 C47 H47C 109.6
C46 C47 H47D 109.6
H47A C47 H47B 108.4
H47C C47 H47D 108.1
O4A C47 C46 108.5(8)
O4A C47 H47A 110.0
O4A C47 H47B 110.0
O4B C47 C46 110.3(13)
O4B C47 H47C 109.6
O4B C47 H47D 109.6
C2A N1 Fe1 101.0(8)
C2B N1 C3B 112.7(7)
C2B N1 C13B 114.9(7)
C2B N1 Fe1 103.3(5)
C3A N1 C2A 105.5(12)
C3A N1 Fe1 110.3(8)
C3B N1 Fe1 107.9(5)
C13A N1 C2A 106.9(13)
C13A N1 C3A 118.7(12)
C13A N1 Fe1 112.6(7)
C13B N1 C3B 110.0(7)
C13B N1 Fe1 107.4(5)
C4A N2 Fe1 113.2(11)
C4B N2 C5 102.5(7)
C4B N2 Fe1 116.9(7)
C5 N2 C4A 110.2(12)
C5 N2 Fe1 135.8(5)
C4A N3A C10 110.9(18)
C4A N3A C11A 128(4)
C10 N3A C11A 116(4)
C4B N3B C10 103.8(10)
C4B N3B C11B 123.5(17)
C10 N3B C11B 125.2(15)
C14 N4 C15 105.1(6)
C14 N4 Fe1 117.6(5)
C15 N4 Fe1 137.2(4)
C14 N5 C20 106.8(6)
C14 N5 C21 126.5(6)
C20 N5 C21 126.6(6)
C23A N6 C24A 121.9(12)
C23A N6 C34A 104.2(13)
C23A N6 Fe2 105.0(8)
C23B N6 Fe2 99.8(4)
C24A N6 C34A 108.1(13)
C24A N6 Fe2 109.0(10)
C24B N6 C23B 108.2(7)
C24B N6 C34B 114.7(7)
C24B N6 Fe2 111.0(5)
C34A N6 Fe2 107.8(9)
C34B N6 C23B 110.0(7)
C34B N6 Fe2 112.2(5)
C25 N7 C26 105.8(5)
C25 N7 Fe2 116.6(4)
C26 N7 Fe2 137.5(4)
C25 N8 C31 106.9(5)
C25 N8 C32 126.4(6)
C31 N8 C32 126.8(6)
C35A N9 C36 103.6(12)
C35A N9 Fe2 114.6(14)
C35B N9 C36 105.5(8)
C35B N9 Fe2 116.0(8)
C36 N9 Fe2 137.0(6)
C35A N10A C41 103.9(18)
C35A N10A C43A 126(2)
C41 N10A C43A 129(2)
C35B N10B C41 107.4(10)
C35B N10B C42B 126.6(12)
C41 N10B C42B 125.3(10)
C1 O1 Fe1 115.9(4)
C1 O1 Fe2 116.2(4)
Fe2 O1 Fe1 127.9(2)
C44 O2 Fe1 136.3(4)
C44 O3 Fe2 135.3(4)
C47 O4A H4A 109.5
C47 O4B H4B 109.5
N2 Fe1 N1 77.3(2)
N4 Fe1 N1 76.7(2)
N4 Fe1 N2 104.8(2)
O1 Fe1 N1 80.32(18)
O1 Fe1 N2 119.3(2)
O1 Fe1 N4 123.57(19)
O1 Fe1 O2 96.24(18)
O2 Fe1 N1 173.49(19)
O2 Fe1 N2 99.9(2)
O2 Fe1 N4 109.7(2)
N7 Fe2 N6 77.73(19)
N7 Fe2 N9 110.2(2)
N9 Fe2 N6 77.1(2)
O1 Fe2 N6 80.67(18)
O1 Fe2 N7 123.33(19)
O1 Fe2 N9 114.9(2)
O1 Fe2 O3 97.02(19)
O3 Fe2 N6 177.0(2)
O3 Fe2 N7 102.10(19)
O3 Fe2 N9 105.7(2)
F1B B1 F2B 97.9(11)
F1B B1 F3B 109.3(11)
F2A B1 F1A 118.8(9)
F3A B1 F1A 115.0(9)
F3A B1 F2A 86.9(10)
F3B B1 F2B 135.3(12)
F4 B1 F1A 104.3(7)
F4 B1 F1B 119.8(8)
F4 B1 F2A 114.5(8)
F4 B1 F2B 96.2(8)
F4 B1 F3A 117.6(7)
F4 B1 F3B 99.9(8)
F5B B2 F7 111.4(17)
F6 B2 F5A 117.5(11)
F6 B2 F5B 103.8(11)
F6 B2 F7 110.2(7)
F7 B2 F5A 105.8(12)
F8 B2 F5A 106.3(11)
F8 B2 F5B 114.3(15)
F8 B2 F6 107.3(7)
F8 B2 F7 109.6(7)

loop_
_geom_bond_atom_site_label_1
_geom_bond_atom_site_label_2
_geom_bond_distance
C1 H1A 1.0000
C1 H1B 1.0000
C1 C2A 1.36(2)
C1 C2B 1.530(12)
C1 C23A 1.53(2)
C1 C23B 1.444(11)
C1 O1 1.407(7)
C2A H2AA 0.9900
C2A H2AB 0.9900
C2A N1 1.515(14)
C2B H2BA 0.9900
C2B H2BB 0.9900
C2B N1 1.429(9)
C3A H3AA 0.9900
C3A H3AB 0.9900
C3A C4A 1.63(2)
C3A N1 1.486(13)
C3B H3BA 0.9900
C3B H3BB 0.9900
C3B C4B 1.611(13)
C3B N1 1.495(9)
C4A N2 1.42(3)
C4A N3A 1.41(3)
C4B N2 1.274(17)
C4B N3B 1.336(18)
C5 C6 1.386(10)
C5 C10 1.373(10)
C5 N2 1.396(9)
C6 H6 0.9500
C6 C7 1.403(10)
C7 H7 0.9500
C7 C8 1.383(10)
C8 H8 0.9500
C8 C9 1.373(11)
C9 H9 0.9500
C9 C10 1.394(11)
C10 N3A 1.45(3)
C10 N3B 1.376(14)
C11A H11A 0.9900
C11A H11B 0.9900
C11A C12A 1.43(2)
C11A N3A 1.61(2)
C11B H11C 0.9900
C11B H11D 0.9900
C11B C12B 1.42(2)
C11B N3B 1.611(16)
C12A H12A 0.9800
C12A H12B 0.9800
C12A H12C 0.9800
C12B H12D 0.9800
C12B H12E 0.9800
C12B H12F 0.9800
C13A H13A 0.9900
C13A H13B 0.9900
C13A C14 1.537(16)
C13A N1 1.468(13)
C13B H13C 0.9900
C13B H13D 0.9900
C13B C14 1.503(11)
C13B N1 1.482(9)
C14 N4 1.323(8)
C14 N5 1.358(8)
C15 C16 1.384(9)
C15 C20 1.395(9)
C15 N4 1.399(8)
C16 H16 0.9500
C16 C17 1.394(10)
C17 H17 0.9500
C17 C18 1.401(10)
C18 H18 0.9500
C18 C19 1.376(10)
C19 H19 0.9500
C19 C20 1.392(9)
C20 N5 1.389(8)
C21 H21A 0.9900
C21 H21B 0.9900
C21 H21C 0.9900
C21 H21D 0.9900
C21 C22A 1.509(17)
C21 C22B 1.534(13)
C21 N5 1.473(8)
C22A H22A 0.9800
C22A H22B 0.9800
C22A H22C 0.9800
C22B H22D 0.9800
C22B H22E 0.9800
C22B H22F 0.9800
C23A H23A 0.9900
C23A H23B 0.9900
C23A N6 1.456(13)
C23B H23C 0.9900
C23B H23D 0.9900
C23B N6 1.518(9)
C24A H24A 0.9900
C24A H24B 0.9900
C24A C25 1.50(2)
C24A N6 1.472(13)
C24B H24C 0.9900
C24B H24D 0.9900
C24B C25 1.515(13)
C24B N6 1.461(9)
C25 N7 1.316(8)
C25 N8 1.365(8)
C26 C27 1.384(9)
C26 C31 1.401(9)
C26 N7 1.409(8)
C27 H27 0.9500
C27 C28 1.375(9)
C28 H28 0.9500
C28 C29 1.395(10)
C29 H29 0.9500
C29 C30 1.382(10)
C30 H30 0.9500
C30 C31 1.391(9)
C31 N8 1.392(8)
C32 H32A 0.9900
C32 H32B 0.9900
C32 H32C 0.9900
C32 H32D 0.9900
C32 C33A 1.516(17)
C32 C33B 1.529(13)
C32 N8 1.460(9)
C33A H33A 0.9800
C33A H33B 0.9800
C33A H33C 0.9800
C33B H33D 0.9800
C33B H33E 0.9800
C33B H33F 0.9800
C34A H34A 0.9900
C34A H34B 0.9900
C34A C35A 1.59(2)
C34A N6 1.503(13)
C34B H34C 0.9900
C34B H34D 0.9900
C34B C35B 1.591(15)
C34B N6 1.477(9)
C35A N9 1.351(15)
C35A N10A 1.354(15)
C35B N9 1.335(11)
C35B N10B 1.347(11)
C36 C37 1.378(12)
C36 C41 1.389(12)
C36 N9 1.399(10)
C37 H37 0.9500
C37 C38 1.396(10)
C38 H38 0.9500
C38 C39 1.380(11)
C39 H39 0.9500
C39 C40 1.357(11)
C40 H40 0.9500
C40 C41 1.383(10)
C41 N10A 1.42(3)
C41 N10B 1.413(16)
C42A H42A 0.9800
C42A H42B 0.9800
C42A H42C 0.9800
C42A C43A 1.43(2)
C42B H42D 0.9900
C42B H42E 0.9900
C42B C43B 1.426(15)
C42B N10B 1.491(12)
C43A H43A 0.9900
C43A H43B 0.9900
C43A N10A 1.490(18)
C43B H43C 0.9800
C43B H43D 0.9800
C43B H43E 0.9800
C44 C45 1.533(9)
C44 O2 1.258(8)
C44 O3 1.256(8)
C45 H45A 0.9900
C45 H45B 0.9900
C45 C46 1.473(10)
C46 H46A 0.9900
C46 H46B 0.9900
C46 C47 1.521(10)
C47 H47A 0.9900
C47 H47B 0.9900
C47 H47C 0.9900
C47 H47D 0.9900
C47 O4A 1.423(11)
C47 O4B 1.456(18)
N1 Fe1 2.315(5)
N2 Fe1 2.070(6)
N4 Fe1 2.052(6)
N6 Fe2 2.302(5)
N7 Fe2 2.070(5)
N9 Fe2 2.073(6)
O1 Fe1 2.001(5)
O1 Fe2 1.993(5)
O2 Fe1 2.033(5)
O3 Fe2 2.039(5)
O4A H4A 0.8400
O4B H4B 0.8400
B1 F1A 1.408(10)
B1 F1B 1.387(12)
B1 F2A 1.389(11)
B1 F2B 1.431(12)
B1 F3A 1.387(10)
B1 F3B 1.423(12)
B1 F4 1.371(8)
B2 F5A 1.378(12)
B2 F5B 1.354(13)
B2 F6 1.351(8)
B2 F7 1.370(9)
B2 F8 1.349(9)

loop_
_geom_torsion_atom_site_label_1
_geom_torsion_atom_site_label_2
_geom_torsion_atom_site_label_3
_geom_torsion_atom_site_label_4
_geom_torsion
O1 C1 C2A_a N1 28(2)
C1 C2A N1 C2B 68.7(18)
C1 C2A N1 C3A 86.1(17)
C1 C2A N1 C3B 110.6(17)
C1 C2A N1 C13A -146.7(15)
C1 C2A N1 C13B -135.3(16)
C1 C2A N1 Fe1 -28.8(16)
C1 C2B N1 C2A -52.7(16)
C1 C2B N1 C3A 144.9(12)
C1 C2B N1 C3B 153.7(7)
C1 C2B N1 C13A -102.1(13)
C1 C2B N1 C13B -79.1(10)
C1 C2B N1 Fe1 37.5(8)
C1 C23A N6 C23B -53.8(11)
C1 C23A N6 C24A -90.6(16)
C1 C23A N6 C24B -111.9(14)
C1 C23A N6 C34A 147.0(13)
C1 C23A N6 C34B 142.4(14)
C1 C23A N6 Fe2 33.8(13)
C1 C23B N6 C23A 59.7(13)
C1 C23B N6 C24A -150.8(12)
C1 C23B N6 C24B -158.0(8)
C1 C23B N6 C34A 93.2(16)
C1 C23B N6 C34B 76.1(9)
C1 C23B N6 Fe2 -42.0(7)
C2A C1 C2B N1 61.8(13)
C2A C1 C23A N6 173.9(13)
C2A C1 C23B N6 -146.4(12)
C2A C1 O1 Fe1 -9.1(12)
C2A C1 O1 Fe2 168.0(11)
C2B C1 C2A N1 -60.0(13)
C2B C1 C23A N6 134.5(11)
C2B C1 C23B N6 176.1(7)
C2B C1 O1 Fe1 29.1(7)
C2B C1 O1 Fe2 -153.8(5)
C3A C4A N2 C4B 73(5)
C3A C4A N2 C5 137.4(17)
C3A C4A N2 Fe1 -34(2)
C3A C4A N3A C10 -121(2)
C3A C4A N3A C11A 33(4)
C3B C4B N2 C4A -40(5)
C3B C4B N2 C5 -160.0(10)
C3B C4B N2 Fe1 40.6(14)
C3B C4B N3B C10 155.1(13)
C3B C4B N3B C11B 4(2)
C4A C3A N1 C2A -155.0(15)
C4A C3A N1 C2B -144.6(16)
C4A C3A N1 C3B 47.7(13)
C4A C3A N1 C13A 85.4(17)
C4A C3A N1 C13B 107.6(16)
C4A C3A N1 Fe1 -46.7(15)
C4B C3B N1 C2A -104.4(17)
C4B C3B N1 C2B -80.0(10)
C4B C3B N1 C3A -67.2(15)
C4B C3B N1 C13A 145.3(11)
C4B C3B N1 C13B 150.3(9)
C4B C3B N1 Fe1 33.4(10)
C5 C6 C7 C8 -2.3(11)
C5 C10 N3A C4A -21(2)
C5 C10 N3A C11A -178.0(19)
C5 C10 N3B C4B 3.6(12)
C5 C10 N3B C11B 154.0(14)
C6 C5 C10 C9 8.0(13)
C6 C5 C10 N3A -159.9(12)
C6 C5 C10 N3B 176.5(8)
C6 C5 N2 C4A 167.3(14)
C6 C5 N2 C4B -177.6(10)
C6 C5 N2 Fe1 -24.3(13)
C6 C7 C8 C9 4.3(12)
C7 C8 C9 C10 -0.2(13)
C8 C9 C10 C5 -5.9(13)
C8 C9 C10 N3A 157.6(16)
C8 C9 C10 N3B -171.4(10)
C9 C10 N3A C4A 173.2(16)
C9 C10 N3A C11A 16(3)
C9 C10 N3B C4B 170.8(11)
C9 C10 N3B C11B -39(2)
C10 C5 C6 C7 -3.7(11)
C10 C5 N2 C4A -11.7(15)
C10 C5 N2 C4B 3.4(11)
C10 C5 N2 Fe1 156.7(7)
C12A C11A N3A C4A -69(7)
C12A C11A N3A C10 83(6)
C12B C11B N3B C4B -121(2)
C12B C11B N3B C10 94.3(18)
C13A C14 N4 C15 158.6(11)
C13A C14 N4 Fe1 -25.0(13)
C13A C14 N5 C20 -158.3(12)
C13A C14 N5 C21 23.0(15)
C13B C14 N4 C15 -171.6(7)
C13B C14 N4 Fe1 4.8(10)
C13B C14 N5 C20 171.4(8)
C13B C14 N5 C21 -7.3(13)
C14 C13A N1 C2A 96.0(15)
C14 C13A N1 C2B 123.0(12)
C14 C13A N1 C3A -145.0(12)
C14 C13A N1 C3B -121.1(14)
C14 C13A N1 C13B 69.5(15)
C14 C13A N1 Fe1 -14.0(16)
C14 C13B N1 C2A 130.9(11)
C14 C13B N1 C2B 145.7(8)
C14 C13B N1 C3A -123.3(14)
C14 C13B N1 C3B -85.8(9)
C14 C13B N1 C13A -74.5(16)
C14 C13B N1 Fe1 31.5(9)
C15 C16 C17 C18 0.8(10)
C15 C20 N5 C14 0.3(7)
C15 C20 N5 C21 179.0(7)
C16 C15 C20 C19 -2.8(10)
C16 C15 C20 N5 175.2(6)
C16 C15 N4 C14 -175.1(7)
C16 C15 N4 Fe1 9.6(11)
C16 C17 C18 C19 -1.7(11)
C17 C18 C19 C20 0.3(11)
C18 C19 C20 C15 1.9(10)
C18 C19 C20 N5 -175.5(7)
C19 C20 N5 C14 178.0(8)
C19 C20 N5 C21 -3.3(12)
C20 C15 C16 C17 1.3(10)
C20 C15 N4 C14 -0.7(7)
C20 C15 N4 Fe1 -176.0(5)
C22A C21 N5 C14 99.1(15)
C22A C21 N5 C20 -79.4(15)
C22B C21 N5 C14 82.6(10)
C22B C21 N5 C20 -95.9(10)
C23A C1 C2A N1 175.0(13)
C23A C1 C2B N1 140.1(12)
C23A C1 C23B N6 -55.4(10)
C23A C1 O1 Fe1 -156.6(8)
C23A C1 O1 Fe2 20.5(10)
C23B C1 C2A N1 -137.3(12)
C23B C1 C2B N1 -176.0(7)
C23B C1 C23A N6 58.2(10)
C23B C1 O1 Fe1 158.3(5)
C23B C1 O1 Fe2 -24.6(7)
C24A C25 N7 C26 -165.5(11)
C24A C25 N7 Fe2 13.0(12)
C24A C25 N8 C31 164.7(12)
C24A C25 N8 C32 -14.9(14)
C24B C25 N7 C26 169.0(7)
C24B C25 N7 Fe2 -12.4(9)
C24B C25 N8 C31 -169.4(7)
C24B C25 N8 C32 10.9(11)
C25 C24A N6 C23A 145.8(13)
C25 C24A N6 C23B 122.7(13)
C25 C24A N6 C24B -76(3)
C25 C24A N6 C34A -93.6(16)
C25 C24A N6 C34B -123.0(13)
C25 C24A N6 Fe2 23.3(16)
C25 C24B N6 C23A 128.5(14)
C25 C24B N6 C23B 92.5(8)
C25 C24B N6 C24A 73(3)
C25 C24B N6 C34A -123.9(11)
C25 C24B N6 C34B -144.3(7)
C25 C24B N6 Fe2 -16.0(9)
C26 C27 C28 C29 1.0(10)
C26 C31 N8 C25 1.2(7)
C26 C31 N8 C32 -179.2(6)
C27 C26 C31 C30 -0.4(10)
C27 C26 C31 N8 178.9(6)
C27 C26 N7 C25 -179.5(7)
C27 C26 N7 Fe2 2.4(11)
C27 C28 C29 C30 0.1(11)
C28 C29 C30 C31 -1.3(11)
C29 C30 C31 C26 1.4(10)
C29 C30 C31 N8 -177.6(7)
C30 C31 N8 C25 -179.7(7)
C30 C31 N8 C32 0.0(12)
C31 C26 C27 C28 -0.8(10)
C31 C26 N7 C25 0.0(7)
C31 C26 N7 Fe2 -178.1(5)
C33A C32 N8 C25 99.0(14)
C33A C32 N8 C31 -80.6(15)
C33B C32 N8 C25 80.9(10)
C33B C32 N8 C31 -98.7(9)
C34A C35A N9 C35B -49(6)
C34A C35A N9 C36 -150(2)
C34A C35A N9 Fe2 51(3)
C34A C35A N10A C41 136(3)
C34A C35A N10A C43A -33(5)
C34B C35B N9 C35A 79(9)
C34B C35B N9 C36 161.6(13)
C34B C35B N9 Fe2 -6(2)
C34B C35B N10B C41 -156.7(14)
C34B C35B N10B C42B 14(2)
C35A C34A N6 C23A -74.5(18)
C35A C34A N6 C23B -96.5(19)
C35A C34A N6 C24A 154.4(17)
C35A C34A N6 C24B 147.8(17)
C35A C34A N6 C34B -66.8(18)
C35A C34A N6 Fe2 36.7(18)
C35B C34B N6 C23A -128.9(13)
C35B C34B N6 C23B -140.2(10)
C35B C34B N6 C24A 115.3(16)
C35B C34B N6 C24B 97.7(11)
C35B C34B N6 C34A 59.1(17)
C35B C34B N6 Fe2 -30.1(11)
C36 C37 C38 C39 -1.2(12)
C36 C41 N10A C35A 12(2)
C36 C41 N10A C43A -179(2)
C36 C41 N10B C35B -8.6(14)
C36 C41 N10B C42B -179.3(11)
C37 C36 C41 C40 2.2(13)
C37 C36 C41 N10A 165.6(12)
C37 C36 C41 N10B -173.8(9)
C37 C36 N9 C35A -171(2)
C37 C36 N9 C35B 177.6(12)
C37 C36 N9 Fe2 -18.3(15)
C37 C38 C39 C40 4.1(13)
C38 C39 C40 C41 -3.7(12)
C39 C40 C41 C36 0.6(12)
C39 C40 C41 N10A -158.9(15)
C39 C40 C41 N10B 175.4(10)
C40 C41 N10A C35A 174.4(19)
C40 C41 N10A C43A -17(3)
C40 C41 N10B C35B 175.9(12)
C40 C41 N10B C42B 5(2)
C41 C36 C37 C38 -1.8(12)
C41 C36 N9 C35A 7(2)
C41 C36 N9 C35B -4.8(13)
C41 C36 N9 Fe2 159.4(7)
C42A C43A N10A C35A 86(4)
C42A C43A N10A C41 -80(3)
C43B C42B N10B C35B -85.2(18)
C43B C42B N10B C41 83.7(16)
C44 C45 C46 C47 -175.1(7)
C45 C44 O2 Fe1 164.5(5)
C45 C44 O3 Fe2 -171.7(5)
C45 C46 C47 O4A 64.9(10)
C45 C46 C47 O4B -178.7(17)
N1 C3A C4A N2 54(2)
N1 C3A C4A N3A -176(2)
N1 C3B C4B N2 -49.9(14)
N1 C3B C4B N3B 152.8(13)
N1 C13A C14 C13B -72.0(15)
N1 C13A C14 N4 25.6(19)
N1 C13A C14 N5 -178.7(9)
N1 C13B C14 C13A 71.5(15)
N1 C13B C14 N4 -26.6(12)
N1 C13B C14 N5 161.9(7)
N2 C4A N3A C10 14(2)
N2 C4A N3A C11A 168(3)
N2 C4B N3B C10 -1.6(16)
N2 C4B N3B C11B -152.7(13)
N2 C5 C6 C7 177.5(7)
N2 C5 C10 C9 -172.9(8)
N2 C5 C10 N3A 19.2(13)
N2 C5 C10 N3B -4.4(10)
N3A C4A N2 C4B -66(5)
N3A C4A N2 C5 -2(2)
N3A C4A N2 Fe1 -173.1(13)
N3A C10 N3B C4B -80(3)
N3A C10 N3B C11B 70(3)
N3B C4B N2 C4A 119(6)
N3B C4B N2 C5 -1.1(15)
N3B C4B N2 Fe1 -160.5(10)
N3B C10 N3A C4A 81(4)
N3B C10 N3A C11A -76(4)
N4 C14 N5 C20 -0.8(8)
N4 C14 N5 C21 -179.5(7)
N4 C15 C16 C17 175.2(6)
N4 C15 C20 C19 -177.8(6)
N4 C15 C20 N5 0.3(7)
N5 C14 N4 C15 0.9(8)
N5 C14 N4 Fe1 177.3(5)
N6 C24A C25 C24B 73.7(19)
N6 C24A C25 N7 -25.6(19)
N6 C24A C25 N8 169.6(9)
N6 C24B C25 C24A -75(2)
N6 C24B C25 N7 19.7(11)
N6 C24B C25 N8 -173.3(6)
N6 C34A C35A N9 -57(3)
N6 C34A C35A N10A 156(3)
N6 C34B C35B N9 25.8(19)
N6 C34B C35B N10B -173.4(14)
N7 C25 N8 C31 -1.2(8)
N7 C25 N8 C32 179.1(6)
N7 C26 C27 C28 178.7(6)
N7 C26 C31 C30 -180.0(6)
N7 C26 C31 N8 -0.7(7)
N8 C25 N7 C26 0.7(7)
N8 C25 N7 Fe2 179.3(4)
N9 C35A N10A C41 -9(3)
N9 C35A N10A C43A -178(3)
N9 C35B N10B C41 6.1(18)
N9 C35B N10B C42B 176.6(13)
N9 C36 C37 C38 175.6(8)
N9 C36 C41 C40 -175.7(8)
N9 C36 C41 N10A -12.3(14)
N9 C36 C41 N10B 8.2(10)
N10A C35A N9 C35B 102(10)
N10A C35A N9 C36 1(3)
N10A C35A N9 Fe2 -158(2)
N10A C41 N10B C35B 89(4)
N10A C41 N10B C42B -81(4)
N10B C35B N9 C35A -83(8)
N10B C35B N9 C36 -0.9(17)
N10B C35B N9 Fe2 -168.9(10)
N10B C41 N10A C35A -75(4)
N10B C41 N10A C43A 93(5)
O1 C1 C2B N1 -46.8(10)
O1 C1 C23A N6 -38.3(15)
O1 C1 C23B N6 47.5(9)
O2 C44 C45 C46 167.0(7)
O2 C44 O3 Fe2 6.8(11)
O3 C44 C45 C46 -14.4(10)
O3 C44 O2 Fe1 -14.0(11)
